data_4085689
loop_
_publ_author_name
'B\"oge, Matthias'
'Fowelin, Christian'
'Bednarski, Patrick'
'Heck, J\"urgen'

_publ_section_title
;
 Diaminohexopyranosides as Ligands in Half-Sandwich Ruthenium(II),
 Rhodium(III), and Iridium(III) Complexes
;
_journal_issue 8
_journal_name_full Organometallics
_journal_page_first 1507
_journal_paper_doi 10.1021/om5013117
_journal_volume 34
_journal_year 2015
_chemical_formula_moiety 'C24 H35 Cl N2 O4 Rh, B F4'
_chemical_formula_sum 'C24 H35 B Cl F4 N2 O4 Rh'
_chemical_formula_weight 640.71
_chemical_name_systematic
; 
[T-4-S]-chlorido(methyl 4,6-O-benzylidene-2,3-diamino-2,3-dideoxy-alpha-D-glucopyranoside)-pentamethyl-pentahapto-cyclopentadienylrhodium(III) tetrafluoridoborate  

;
_space_group_IT_number 19
_symmetry_cell_setting orthorhombic
_symmetry_space_group_name_Hall 'P 2ac 2ab'
_symmetry_space_group_name_H-M 'P 21 21 21'
_atom_sites_solution_hydrogens geom
_atom_sites_solution_primary direct
_atom_sites_solution_secondary difmap
_audit_creation_method SHELXL-97
_cell_angle_alpha 90.00
_cell_angle_beta 90.00
_cell_angle_gamma 90.00
_cell_formula_units_Z 8
_cell_length_a 12.5626(2)
_cell_length_b 16.1979(3)
_cell_length_c 35.5225(7)
_cell_measurement_reflns_used 38270
_cell_measurement_temperature 100(2)
_cell_measurement_theta_max 24.9
_cell_measurement_theta_min 2.3
_cell_volume 7228.4(2)
_computing_cell_refinement 'SAINT (Bruker AXS, 1998)'
_computing_data_collection 'SMART (Bruker AXS, 1998)'
_computing_data_reduction 'SAINT (Bruker AXS, 1998)'
_computing_molecular_graphics 'SHELXTL (Bruker AXS, 1998)'
_computing_publication_material 'SHELXTL (Bruker AXS, 1998)'
_computing_structure_refinement 'SHELXL-97 (Sheldrick, 1997)'
_computing_structure_solution 'SHELXS-97 (Sheldrick, 1990)'
_diffrn_ambient_temperature 100(2)
_diffrn_measured_fraction_theta_full 0.999
_diffrn_measured_fraction_theta_max 0.999
_diffrn_measurement_device_type 'Bruker AXS, 1998'
_diffrn_measurement_method omega-scan
_diffrn_radiation_monochromator graphite
_diffrn_radiation_source 'fine-focus sealed tube'
_diffrn_radiation_type MoK\a
_diffrn_radiation_wavelength 0.71073
_diffrn_reflns_av_R_equivalents 0.0000
_diffrn_reflns_av_sigmaI/netI 0.0429
_diffrn_reflns_limit_h_max 18
_diffrn_reflns_limit_h_min -18
_diffrn_reflns_limit_k_max 24
_diffrn_reflns_limit_k_min 0
_diffrn_reflns_limit_l_max 52
_diffrn_reflns_limit_l_min 0
_diffrn_reflns_number 25096
_diffrn_reflns_theta_full 32.00
_diffrn_reflns_theta_max 32.00
_diffrn_reflns_theta_min 2.05
_diffrn_standards_decay_% none
_diffrn_standards_interval_count none
_diffrn_standards_interval_time none
_diffrn_standards_number none
_exptl_absorpt_coefficient_mu 0.592
_exptl_absorpt_correction_T_max 0.9597
_exptl_absorpt_correction_T_min 0.8378
_exptl_absorpt_correction_type multi-scan
_exptl_absorpt_process_details 'SADABS (Bruker AXS, 1998)'
_exptl_crystal_colour yellow
_exptl_crystal_density_diffrn 1.177
_exptl_crystal_density_meas ?
_exptl_crystal_density_method 'not measured'
_exptl_crystal_description needle
_exptl_crystal_F_000 2624
_exptl_crystal_size_max 0.31
_exptl_crystal_size_mid 0.26
_exptl_crystal_size_min 0.07
_platon_squeeze_details
;
;
_refine_diff_density_max 1.843
_refine_diff_density_min -0.959
_refine_diff_density_rms 0.110
_refine_ls_abs_structure_details 'Flack H D (1983), Acta Cryst. A39, 876-881'
_refine_ls_abs_structure_Flack 0.01(2)
_refine_ls_extinction_coef none
_refine_ls_extinction_method none
_refine_ls_goodness_of_fit_ref 1.073
_refine_ls_hydrogen_treatment riding
_refine_ls_matrix_type full
_refine_ls_number_parameters 679
_refine_ls_number_reflns 25096
_refine_ls_number_restraints 28
_refine_ls_restrained_S_all 1.079
_refine_ls_R_factor_all 0.0698
_refine_ls_R_factor_gt 0.0556
_refine_ls_shift/su_max 0.002
_refine_ls_shift/su_mean 0.000
_refine_ls_structure_factor_coef Fsqd
_refine_ls_weighting_details 'calc w=1/[\s^2^(Fo^2^)+(0.0938P)^2^+2.4005P] where P=(Fo^2^+2Fc^2^)/3'
_refine_ls_weighting_scheme calc
_refine_ls_wR_factor_gt 0.1471
_refine_ls_wR_factor_ref 0.1554
_reflns_number_gt 20648
_reflns_number_total 25096
_reflns_threshold_expression >2sigma(I)
_cod_data_source_file om5013117_si_001.cif
_cod_data_source_block 35
_cod_depositor_comments
;
The following automatic conversions were performed:

'_exptl_crystal_density_meas' value 'not measured' was changed to '?'
- the value is perceived as not measured.

Automatic conversion script
Id: cif_fix_values 3271 2015-04-21 07:52:19Z andrius 

 Adding full bibliography for 4085684--4085692.cif.
;
_cod_original_sg_symbol_H-M P2(1)2(1)2(1)
_cod_database_code 4085689

loop_
_symmetry_equiv_pos_as_xyz
'x, y, z'
'-x+1/2, -y, z+1/2'
'-x, y+1/2, -z+1/2'
'x+1/2, -y+1/2, -z'

loop_
_atom_site_label
_atom_site_type_symbol
_atom_site_fract_x
_atom_site_fract_y
_atom_site_fract_z
_atom_site_U_iso_or_equiv
_atom_site_adp_type
_atom_site_occupancy
_atom_site_symmetry_multiplicity
_atom_site_calc_flag
_atom_site_refinement_flags
Rh1 Rh 0.45920(2) 0.190424(15) 0.819488(7) 0.02529(6) Uani 1 1 d .
Cl1 Cl 0.37948(10) 0.27105(7) 0.86930(3) 0.0514(3) Uani 1 1 d .
N2 N 0.4034(2) 0.08656(18) 0.85134(8) 0.0269(5) Uani 1 1 d .
H2A H 0.4556 0.0468 0.8525 0.032 Uiso 1 1 calc R
H2B H 0.3875 0.1028 0.8755 0.032 Uiso 1 1 calc R
N3 N 0.3030(2) 0.17636(18) 0.79614(9) 0.0295(6) Uani 1 1 d .
H3A H 0.2714 0.2273 0.7937 0.035 Uiso 1 1 calc R
H3B H 0.3077 0.1530 0.7726 0.035 Uiso 1 1 calc R
O1 O 0.2244(2) 0.0320(2) 0.89191(8) 0.0461(8) Uani 1 1 d .
O4 O 0.06678(19) 0.14950(19) 0.79104(8) 0.0366(6) Uani 1 1 d .
O5 O 0.1529(2) -0.03693(17) 0.83974(9) 0.0385(6) Uani 1 1 d .
O6 O -0.0780(2) 0.0598(2) 0.79642(8) 0.0422(7) Uani 1 1 d .
C1 C 0.2477(3) -0.0085(2) 0.85837(12) 0.0361(8) Uani 1 1 d .
H1 H 0.2948 -0.0568 0.8638 0.043 Uiso 1 1 calc R
C2 C 0.3070(3) 0.0522(2) 0.83303(9) 0.0254(6) Uani 1 1 d .
H2 H 0.3301 0.0218 0.8100 0.030 Uiso 1 1 calc R
C3 C 0.2376(2) 0.12367(19) 0.82070(10) 0.0253(6) Uani 1 1 d .
H3 H 0.2154 0.1560 0.8433 0.030 Uiso 1 1 calc R
C4 C 0.1393(3) 0.0874(2) 0.80193(9) 0.0286(6) Uani 1 1 d .
H4 H 0.1617 0.0556 0.7791 0.034 Uiso 1 1 calc R
C5 C 0.0837(3) 0.0294(2) 0.82899(10) 0.0298(6) Uani 1 1 d .
H5 H 0.0605 0.0606 0.8519 0.036 Uiso 1 1 calc R
C6 C -0.0124(3) -0.0070(3) 0.80939(12) 0.0410(9) Uani 1 1 d .
H6A H 0.0106 -0.0414 0.7878 0.049 Uiso 1 1 calc R
H6B H -0.0529 -0.0423 0.8271 0.049 Uiso 1 1 calc R
C7 C 0.1839(5) -0.0201(6) 0.92088(16) 0.083(2) Uani 1 1 d .
H7A H 0.1344 -0.0603 0.9099 0.125 Uiso 1 1 calc R
H7B H 0.1465 0.0134 0.9396 0.125 Uiso 1 1 calc R
H7C H 0.2430 -0.0494 0.9330 0.125 Uiso 1 1 calc R
C8 C -0.0200(3) 0.1130(3) 0.77197(10) 0.0425(10) Uani 1 1 d .
H8 H 0.0071 0.0804 0.7501 0.051 Uiso 1 1 calc R
C9 C -0.0961(3) 0.1767(3) 0.75829(12) 0.0468(11) Uani 1 1 d .
C10 C -0.1500(4) 0.1646(5) 0.72425(17) 0.0664(17) Uani 1 1 d .
H10 H -0.1405 0.1149 0.7104 0.080 Uiso 1 1 calc R
C11 C -0.2168(5) 0.2252(5) 0.7110(2) 0.0722(18) Uani 1 1 d .
H11 H -0.2538 0.2170 0.6879 0.087 Uiso 1 1 calc R
C12 C -0.2299(4) 0.2936(5) 0.72956(18) 0.072(2) Uani 1 1 d .
H12 H -0.2768 0.3338 0.7194 0.087 Uiso 1 1 calc R
C13 C -0.1758(4) 0.3127(5) 0.76582(19) 0.080(2) Uani 1 1 d .
H13 H -0.1837 0.3627 0.7795 0.096 Uiso 1 1 calc R
C14 C -0.1093(4) 0.2437(5) 0.77721(18) 0.0724(19) Uani 1 1 d .
H14 H -0.0725 0.2485 0.8005 0.087 Uiso 1 1 calc R
C20 C 0.5321(3) 0.2224(2) 0.76674(9) 0.0316(7) Uani 1 1 d .
C21 C 0.5741(3) 0.1461(2) 0.78016(10) 0.0326(7) Uani 1 1 d .
C22 C 0.6276(3) 0.1610(2) 0.81533(10) 0.0315(7) Uani 1 1 d .
C23 C 0.6154(3) 0.2462(2) 0.82443(10) 0.0321(7) Uani 1 1 d .
C24 C 0.5548(3) 0.2852(2) 0.79434(10) 0.0336(7) Uani 1 1 d .
C25 C 0.4767(4) 0.2355(3) 0.73108(11) 0.0422(9) Uani 1 1 d .
H25A H 0.5278 0.2533 0.7119 0.063 Uiso 1 1 calc R
H25B H 0.4221 0.2782 0.7343 0.063 Uiso 1 1 calc R
H25C H 0.4429 0.1839 0.7231 0.063 Uiso 1 1 calc R
C26 C 0.5751(4) 0.0661(3) 0.75852(12) 0.0417(9) Uani 1 1 d .
H26A H 0.5146 0.0648 0.7411 0.063 Uiso 1 1 calc R
H26B H 0.5697 0.0197 0.7761 0.063 Uiso 1 1 calc R
H26C H 0.6416 0.0616 0.7443 0.063 Uiso 1 1 calc R
C27 C 0.6869(3) 0.0993(3) 0.83866(13) 0.0414(9) Uani 1 1 d .
H27A H 0.7627 0.1009 0.8321 0.062 Uiso 1 1 calc R
H27B H 0.6587 0.0439 0.8338 0.062 Uiso 1 1 calc R
H27C H 0.6782 0.1126 0.8654 0.062 Uiso 1 1 calc R
C28 C 0.6608(4) 0.2886(3) 0.85783(13) 0.0448(10) Uani 1 1 d .
H28A H 0.6853 0.2474 0.8761 0.067 Uiso 1 1 calc R
H28B H 0.6060 0.3233 0.8695 0.067 Uiso 1 1 calc R
H28C H 0.7209 0.3231 0.8500 0.067 Uiso 1 1 calc R
C29 C 0.5275(4) 0.3744(2) 0.79179(13) 0.0451(10) Uani 1 1 d .
H29A H 0.5845 0.4038 0.7786 0.068 Uiso 1 1 calc R
H29B H 0.5195 0.3972 0.8172 0.068 Uiso 1 1 calc R
H29C H 0.4606 0.3809 0.7779 0.068 Uiso 1 1 calc R
Rh2 Rh 0.58930(2) 0.65766(2) 0.936952(8) 0.03341(7) Uani 1 1 d .
Cl2 Cl 0.67616(10) 0.69472(9) 0.99529(3) 0.0582(3) Uani 1 1 d .
N12 N 0.6392(2) 0.7762(2) 0.91645(11) 0.0384(8) Uani 1 1 d .
H12A H 0.5852 0.7997 0.9027 0.046 Uiso 1 1 calc R
H12B H 0.6540 0.8104 0.9365 0.046 Uiso 1 1 calc R
N13 N 0.7424(2) 0.6263(2) 0.91532(11) 0.0388(8) Uani 1 1 d .
H13A H 0.7754 0.5893 0.9311 0.047 Uiso 1 1 calc R
H13B H 0.7356 0.6024 0.8920 0.047 Uiso 1 1 calc R
O11 O 0.8049(2) 0.88819(17) 0.92126(9) 0.0424(7) Uani 1 1 d .
O14 O 0.9796(2) 0.63937(19) 0.90860(15) 0.0657(12) Uani 1 1 d .
O15 O 0.8905(2) 0.8373(2) 0.86795(12) 0.0543(9) Uani 1 1 d .
O16 O 1.1259(3) 0.7109(3) 0.8842(2) 0.102(2) Uani 1 1 d .
C101 C 0.7919(3) 0.8493(3) 0.88607(14) 0.0432(9) Uani 1 1 d .
H101 H 0.7461 0.8850 0.8698 0.052 Uiso 1 1 calc R
C102 C 0.7349(3) 0.7674(3) 0.89266(14) 0.0422(10) Uani 1 1 d .
H102 H 0.7128 0.7446 0.8677 0.051 Uiso 1 1 calc R
C103 C 0.8065(3) 0.7030(3) 0.91250(14) 0.0426(10) Uani 1 1 d .
H103 H 0.8244 0.7230 0.9384 0.051 Uiso 1 1 calc R
C104 C 0.9075(3) 0.6959(3) 0.88957(17) 0.0512(12) Uani 1 1 d .
H104 H 0.8906 0.6747 0.8638 0.061 Uiso 1 1 calc R
C105 C 0.9593(3) 0.7795(3) 0.8868(2) 0.0618(15) Uani 1 1 d .
H105 H 0.9750 0.8003 0.9127 0.074 Uiso 1 1 calc R
C106 C 1.0631(4) 0.7711(3) 0.8651(3) 0.081(2) Uani 1 1 d .
H10A H 1.0489 0.7532 0.8389 0.098 Uiso 1 1 calc R
H10B H 1.1010 0.8247 0.8644 0.098 Uiso 1 1 calc R
C107 C 0.8390(5) 0.9721(3) 0.91795(19) 0.0679(18) Uani 1 1 d .
H10C H 0.9049 0.9743 0.9033 0.102 Uiso 1 1 calc R
H10D H 0.8517 0.9949 0.9431 0.102 Uiso 1 1 calc R
H10E H 0.7837 1.0044 0.9052 0.102 Uiso 1 1 calc R
C108 C 1.0751(4) 0.6328(3) 0.8877(3) 0.098(3) Uani 1 1 d .
H108 H 1.0642 0.6053 0.8628 0.117 Uiso 1 1 calc R
C109 C 1.1518(3) 0.5750(3) 0.91746(15) 0.0462(11) Uani 1 1 d .
C110 C 1.1622(5) 0.5907(4) 0.9552(2) 0.0700(16) Uani 1 1 d .
H110 H 1.1329 0.6394 0.9658 0.084 Uiso 1 1 calc R
C111 C 1.2170(6) 0.5335(6) 0.9779(3) 0.093(2) Uani 1 1 d .
H111 H 1.2242 0.5401 1.0044 0.111 Uiso 1 1 calc R
C112 C 1.2587(6) 0.4682(7) 0.9590(4) 0.115(4) Uani 1 1 d .
H112 H 1.2979 0.4303 0.9740 0.138 Uiso 1 1 calc R
C113 C 1.2527(4) 0.4486(4) 0.9208(3) 0.075(2) Uani 1 1 d .
H113 H 1.2831 0.4003 0.9102 0.090 Uiso 1 1 calc R
C114 C 1.1961(5) 0.5090(4) 0.8996(3) 0.082(2) Uani 1 1 d .
H114 H 1.1893 0.5032 0.8731 0.099 Uiso 1 1 calc R
C120 C 0.4412(3) 0.6362(4) 0.96518(13) 0.0529(12) Uani 1 1 d .
C121 C 0.4975(3) 0.5588(3) 0.95997(12) 0.0451(10) Uani 1 1 d .
C122 C 0.5087(3) 0.5457(3) 0.92030(10) 0.0341(7) Uani 1 1 d .
C123 C 0.4639(3) 0.6150(3) 0.90053(11) 0.0354(7) Uani 1 1 d .
C124 C 0.4208(3) 0.6707(3) 0.92873(14) 0.0456(10) Uani 1 1 d .
C125 C 0.4094(6) 0.6758(6) 1.00182(18) 0.096(3) Uani 1 1 d .
H12C H 0.3660 0.7248 0.9967 0.144 Uiso 1 1 calc R
H12D H 0.4733 0.6920 1.0158 0.144 Uiso 1 1 calc R
H12E H 0.3680 0.6364 1.0168 0.144 Uiso 1 1 calc R
C126 C 0.5311(5) 0.4998(5) 0.98989(14) 0.0674(16) Uani 1 1 d .
H12F H 0.4725 0.4616 0.9954 0.101 Uiso 1 1 calc R
H12G H 0.5496 0.5304 1.0128 0.101 Uiso 1 1 calc R
H12H H 0.5932 0.4684 0.9812 0.101 Uiso 1 1 calc R
C127 C 0.5604(3) 0.4720(3) 0.90212(12) 0.0379(8) Uani 1 1 d .
H12I H 0.5053 0.4336 0.8935 0.057 Uiso 1 1 calc R
H12J H 0.6065 0.4443 0.9205 0.057 Uiso 1 1 calc R
H12K H 0.6032 0.4902 0.8806 0.057 Uiso 1 1 calc R
C128 C 0.4509(4) 0.6224(3) 0.85902(11) 0.0418(9) Uani 1 1 d .
H12L H 0.5162 0.6041 0.8465 0.063 Uiso 1 1 calc R
H12M H 0.4367 0.6802 0.8524 0.063 Uiso 1 1 calc R
H12N H 0.3912 0.5880 0.8508 0.063 Uiso 1 1 calc R
C129 C 0.3632(4) 0.7508(4) 0.9213(2) 0.0643(15) Uani 1 1 d .
H12O H 0.2895 0.7391 0.9139 0.096 Uiso 1 1 calc R
H12P H 0.3991 0.7807 0.9009 0.096 Uiso 1 1 calc R
H12Q H 0.3635 0.7846 0.9441 0.096 Uiso 1 1 calc R
F1 F 0.4583(3) 0.9157(2) 0.81370(8) 0.0771(11) Uani 1 1 d D
F2 F 0.5303(4) 0.81059(17) 0.84852(8) 0.0728(10) Uani 1 1 d D
F3 F 0.5350(3) 0.9394(2) 0.86965(10) 0.0751(10) Uani 1 1 d D
F4 F 0.6300(3) 0.8957(2) 0.81768(12) 0.0774(10) Uani 1 1 d D
B1 B 0.5358(3) 0.8911(2) 0.83822(10) 0.0617(18) Uani 1 1 d D
F11 F 0.2969(3) 0.0588(2) 0.72638(7) 0.0549(7) Uani 1 1 d D
F12 F 0.1355(2) 0.0625(3) 0.69635(11) 0.0727(10) Uani 1 1 d D
F13 F 0.2854(3) 0.1013(3) 0.66504(9) 0.0754(11) Uani 1 1 d D
F14 F 0.2581(4) -0.0267(2) 0.67869(12) 0.0959(14) Uani 1 1 d D
B2 B 0.2429(3) 0.0520(2) 0.69267(9) 0.0555(15) Uani 1 1 d D

loop_
_atom_site_aniso_label
_atom_site_aniso_U_11
_atom_site_aniso_U_22
_atom_site_aniso_U_33
_atom_site_aniso_U_23
_atom_site_aniso_U_13
_atom_site_aniso_U_12
Rh1 0.02827(11) 0.02371(10) 0.02388(10) 0.00087(9) 0.00069(9) -0.00303(9)
Cl1 0.0576(6) 0.0434(6) 0.0532(6) -0.0225(5) 0.0141(5) -0.0084(5)
N2 0.0227(12) 0.0315(14) 0.0265(12) 0.0097(10) -0.0006(10) -0.0008(11)
N3 0.0267(13) 0.0299(16) 0.0319(13) 0.0054(11) -0.0001(11) 0.0021(11)
O1 0.0353(14) 0.074(2) 0.0293(13) 0.0209(13) 0.0001(11) -0.0091(14)
O4 0.0199(10) 0.0500(16) 0.0398(13) 0.0148(12) 0.0005(9) 0.0040(10)
O5 0.0261(12) 0.0301(13) 0.0594(18) 0.0039(12) -0.0003(11) -0.0050(10)
O6 0.0224(12) 0.0661(19) 0.0383(14) 0.0114(13) 0.0015(10) -0.0047(12)
C1 0.0286(16) 0.0329(18) 0.047(2) 0.0147(15) 0.0008(15) -0.0041(14)
C2 0.0251(14) 0.0225(14) 0.0285(14) 0.0028(11) 0.0029(11) 0.0005(11)
C3 0.0258(14) 0.0243(14) 0.0257(13) 0.0027(12) 0.0026(12) -0.0003(11)
C4 0.0207(14) 0.0390(18) 0.0260(15) 0.0033(13) -0.0005(11) 0.0027(12)
C5 0.0257(14) 0.0304(16) 0.0333(16) 0.0023(12) 0.0040(13) -0.0011(13)
C6 0.0250(16) 0.055(2) 0.043(2) -0.0003(17) 0.0024(14) -0.0007(15)
C7 0.059(3) 0.142(7) 0.048(3) 0.045(4) -0.002(2) -0.039(4)
C8 0.0253(16) 0.079(3) 0.0236(15) 0.0143(17) 0.0050(12) 0.0031(17)
C9 0.0225(15) 0.076(3) 0.042(2) 0.018(2) 0.0032(15) -0.0003(18)
C10 0.037(2) 0.093(4) 0.070(3) 0.032(3) -0.015(2) -0.020(3)
C11 0.046(3) 0.095(5) 0.076(4) 0.028(4) -0.022(3) -0.015(3)
C12 0.0218(18) 0.121(6) 0.074(4) 0.061(4) -0.003(2) 0.001(3)
C13 0.043(3) 0.121(6) 0.076(4) 0.050(4) 0.008(3) 0.031(3)
C14 0.044(3) 0.110(6) 0.063(3) 0.039(4) -0.010(2) -0.002(3)
C20 0.0348(17) 0.0324(16) 0.0277(14) 0.0041(12) -0.0004(13) -0.0121(14)
C21 0.0308(16) 0.0365(19) 0.0303(16) 0.0018(13) 0.0073(12) -0.0112(14)
C22 0.0263(14) 0.0367(17) 0.0317(16) 0.0032(14) 0.0051(13) -0.0047(13)
C23 0.0323(16) 0.0307(16) 0.0334(17) 0.0036(13) -0.0034(13) -0.0080(13)
C24 0.0394(18) 0.0316(16) 0.0299(15) 0.0060(12) -0.0038(14) -0.0121(14)
C25 0.046(2) 0.050(2) 0.0303(16) 0.0079(15) -0.0045(16) -0.0149(18)
C26 0.048(2) 0.0361(19) 0.0413(19) -0.0107(15) 0.0153(17) -0.0103(17)
C27 0.0337(19) 0.041(2) 0.049(2) 0.0071(17) 0.0035(17) 0.0059(16)
C28 0.049(2) 0.044(2) 0.041(2) -0.0040(16) -0.0105(18) -0.0111(18)
C29 0.053(2) 0.0287(18) 0.054(2) 0.0086(16) -0.011(2) -0.0098(18)
Rh2 0.01775(10) 0.04724(16) 0.03524(13) -0.01886(12) 0.00068(10) 0.00271(11)
Cl2 0.0524(6) 0.0708(8) 0.0515(6) -0.0346(6) -0.0199(5) 0.0204(6)
N12 0.0218(13) 0.0417(17) 0.0518(19) -0.0244(15) -0.0045(13) 0.0035(12)
N13 0.0186(12) 0.0392(17) 0.059(2) -0.0251(15) 0.0064(13) -0.0024(12)
O11 0.0366(14) 0.0281(13) 0.0624(18) -0.0112(12) -0.0208(13) 0.0034(11)
O14 0.0148(11) 0.0301(15) 0.152(4) -0.0078(19) 0.0122(16) -0.0010(10)
O15 0.0261(13) 0.0371(15) 0.100(3) -0.0115(17) 0.0053(15) -0.0051(12)
O16 0.0232(15) 0.047(2) 0.236(7) 0.005(3) 0.029(3) -0.0077(15)
C101 0.0247(16) 0.042(2) 0.062(3) -0.0136(19) -0.0073(16) -0.0022(16)
C102 0.0204(15) 0.038(2) 0.068(3) -0.0261(19) 0.0022(16) -0.0047(14)
C103 0.0191(14) 0.036(2) 0.072(3) -0.0215(19) -0.0022(16) -0.0030(14)
C104 0.0198(15) 0.0296(18) 0.104(4) -0.012(2) 0.010(2) -0.0010(15)
C105 0.0192(16) 0.037(2) 0.129(5) -0.009(3) 0.009(2) -0.0073(16)
C106 0.026(2) 0.039(3) 0.179(8) 0.002(4) 0.026(3) -0.0098(18)
C107 0.087(4) 0.024(2) 0.093(4) -0.006(2) -0.051(3) 0.001(2)
C108 0.032(2) 0.033(2) 0.228(10) -0.007(4) 0.058(4) -0.0064(19)
C109 0.0299(18) 0.035(2) 0.074(3) -0.010(2) 0.0169(19) -0.0041(15)
C110 0.050(3) 0.066(4) 0.094(5) -0.003(3) -0.007(3) 0.013(3)
C111 0.064(4) 0.098(6) 0.116(6) 0.006(5) -0.024(4) 0.022(4)
C112 0.049(4) 0.100(7) 0.196(12) -0.003(7) 0.005(5) -0.012(4)
C113 0.038(3) 0.044(3) 0.144(7) -0.012(3) -0.010(3) 0.013(2)
C114 0.050(3) 0.068(4) 0.129(6) -0.032(4) 0.018(4) 0.007(3)
C120 0.0313(19) 0.083(4) 0.044(2) -0.012(2) 0.0121(17) 0.009(2)
C121 0.0247(16) 0.076(3) 0.0350(19) 0.0039(19) 0.0081(14) 0.0026(18)
C122 0.0189(14) 0.051(2) 0.0327(16) 0.0012(15) 0.0002(12) -0.0094(14)
C123 0.0186(14) 0.047(2) 0.0405(18) 0.0027(15) -0.0011(14) -0.0075(14)
C124 0.0166(13) 0.056(3) 0.065(3) 0.000(2) 0.0030(15) -0.0002(15)
C125 0.070(4) 0.156(8) 0.062(3) -0.022(4) 0.038(3) 0.039(5)
C126 0.051(3) 0.110(5) 0.041(2) 0.025(3) 0.008(2) 0.012(3)
C127 0.0339(18) 0.0371(19) 0.0425(19) -0.0055(15) -0.0007(15) -0.0086(15)
C128 0.0399(19) 0.048(2) 0.0379(18) 0.0094(16) -0.0077(16) -0.0165(18)
C129 0.0220(18) 0.062(3) 0.109(5) -0.007(3) 0.008(2) 0.0064(19)
F1 0.105(3) 0.076(2) 0.0503(16) 0.0016(15) 0.0078(18) 0.052(2)
F2 0.127(3) 0.0398(14) 0.0518(15) -0.0062(12) -0.0243(18) 0.012(2)
F3 0.098(3) 0.0562(18) 0.071(2) -0.0262(15) -0.029(2) 0.0234(19)
F4 0.0567(19) 0.079(2) 0.096(3) -0.002(2) 0.015(2) 0.0027(17)
B1 0.087(5) 0.026(2) 0.072(4) -0.002(2) -0.035(4) 0.017(3)
F11 0.0633(18) 0.0622(18) 0.0391(13) -0.0025(12) 0.0095(12) -0.0041(14)
F12 0.0529(18) 0.089(2) 0.076(2) -0.0088(19) 0.0257(17) -0.0150(17)
F13 0.063(2) 0.112(3) 0.0510(17) 0.0275(18) 0.0204(15) -0.003(2)
F14 0.143(4) 0.064(2) 0.081(3) -0.012(2) -0.024(3) 0.032(2)
B2 0.047(3) 0.066(4) 0.053(3) 0.028(3) 0.018(2) 0.013(3)

loop_
_atom_type_symbol
_atom_type_description
_atom_type_scat_dispersion_real
_atom_type_scat_dispersion_imag
_atom_type_scat_source
C C 0.0033 0.0016 'International Tables Vol C Tables 4.2.6.8 and 6.1.1.4'
H H 0.0000 0.0000 'International Tables Vol C Tables 4.2.6.8 and 6.1.1.4'
B B 0.0013 0.0007 'International Tables Vol C Tables 4.2.6.8 and 6.1.1.4'
N N 0.0061 0.0033 'International Tables Vol C Tables 4.2.6.8 and 6.1.1.4'
O O 0.0106 0.0060 'International Tables Vol C Tables 4.2.6.8 and 6.1.1.4'
F F 0.0171 0.0103 'International Tables Vol C Tables 4.2.6.8 and 6.1.1.4'
Cl Cl 0.1484 0.1585 'International Tables Vol C Tables 4.2.6.8 and 6.1.1.4'
Rh Rh -1.1178 0.9187 'International Tables Vol C Tables 4.2.6.8 and 6.1.1.4'

loop_
_geom_angle_atom_site_label_1
_geom_angle_atom_site_label_2
_geom_angle_atom_site_label_3
_geom_angle
C21 Rh1 N3 109.31(13)
C21 Rh1 C24 65.71(15)
N3 Rh1 C24 115.35(13)
C21 Rh1 N2 107.62(13)
N3 Rh1 N2 79.71(11)
C24 Rh1 N2 164.63(13)
C21 Rh1 C20 38.89(15)
N3 Rh1 C20 94.51(13)
C24 Rh1 C20 39.22(14)
N2 Rh1 C20 142.02(13)
C21 Rh1 C23 65.19(14)
N3 Rh1 C23 154.81(12)
C24 Rh1 C23 39.47(14)
N2 Rh1 C23 125.45(12)
C20 Rh1 C23 65.42(14)
C21 Rh1 C22 39.02(14)
N3 Rh1 C22 147.35(13)
C24 Rh1 C22 65.36(15)
N2 Rh1 C22 100.50(13)
C20 Rh1 C22 65.08(14)
C23 Rh1 C22 38.32(15)
C21 Rh1 Cl1 160.35(10)
N3 Rh1 Cl1 87.78(9)
C24 Rh1 Cl1 98.65(11)
N2 Rh1 Cl1 84.39(9)
C20 Rh1 Cl1 133.21(11)
C23 Rh1 Cl1 95.21(11)
C22 Rh1 Cl1 124.85(11)
C2 N2 Rh1 109.26(19)
C2 N2 H2A 109.8
Rh1 N2 H2A 109.8
C2 N2 H2B 109.8
Rh1 N2 H2B 109.8
H2A N2 H2B 108.3
C3 N3 Rh1 110.1(2)
C3 N3 H3A 109.6
Rh1 N3 H3A 109.6
C3 N3 H3B 109.6
Rh1 N3 H3B 109.6
H3A N3 H3B 108.2
C1 O1 C7 114.5(5)
C4 O4 C8 109.3(3)
C5 O5 C1 112.6(3)
C8 O6 C6 111.0(3)
O1 C1 O5 111.8(3)
O1 C1 C2 107.7(3)
O5 C1 C2 109.8(3)
O1 C1 H1 109.2
O5 C1 H1 109.2
C2 C1 H1 109.2
N2 C2 C3 108.1(3)
N2 C2 C1 112.4(3)
C3 C2 C1 112.5(3)
N2 C2 H2 107.9
C3 C2 H2 107.9
C1 C2 H2 107.9
N3 C3 C2 107.1(3)
N3 C3 C4 114.7(3)
C2 C3 C4 107.4(3)
N3 C3 H3 109.2
C2 C3 H3 109.2
C4 C3 H3 109.2
O4 C4 C5 108.5(3)
O4 C4 C3 111.6(3)
C5 C4 C3 109.6(3)
O4 C4 H4 109.0
C5 C4 H4 109.0
C3 C4 H4 109.0
O5 C5 C6 108.3(3)
O5 C5 C4 110.7(3)
C6 C5 C4 108.5(3)
O5 C5 H5 109.8
C6 C5 H5 109.8
C4 C5 H5 109.8
O6 C6 C5 108.2(4)
O6 C6 H6A 110.1
C5 C6 H6A 110.1
O6 C6 H6B 110.1
C5 C6 H6B 110.1
H6A C6 H6B 108.4
O1 C7 H7A 109.5
O1 C7 H7B 109.5
H7A C7 H7B 109.5
O1 C7 H7C 109.5
H7A C7 H7C 109.5
H7B C7 H7C 109.5
O4 C8 O6 110.8(3)
O4 C8 C9 111.2(4)
O6 C8 C9 106.9(3)
O4 C8 H8 109.3
O6 C8 H8 109.3
C9 C8 H8 109.3
C14 C9 C10 120.4(5)
C14 C9 C8 119.8(4)
C10 C9 C8 119.8(5)
C11 C10 C9 119.5(7)
C11 C10 H10 120.3
C9 C10 H10 120.3
C12 C11 C10 120.7(6)
C12 C11 H11 119.6
C10 C11 H11 119.6
C11 C12 C13 124.0(6)
C11 C12 H12 118.0
C13 C12 H12 118.0
C14 C13 C12 110.1(7)
C14 C13 H13 125.0
C12 C13 H13 125.0
C9 C14 C13 125.2(6)
C9 C14 H14 117.4
C13 C14 H14 117.4
C21 C20 C24 108.1(3)
C21 C20 C25 126.3(4)
C24 C20 C25 125.6(4)
C21 C20 Rh1 69.96(19)
C24 C20 Rh1 70.2(2)
C25 C20 Rh1 126.0(3)
C20 C21 C22 108.5(3)
C20 C21 C26 125.3(3)
C22 C21 C26 125.7(4)
C20 C21 Rh1 71.2(2)
C22 C21 Rh1 72.0(2)
C26 C21 Rh1 128.9(3)
C23 C22 C21 108.0(3)
C23 C22 C27 125.1(4)
C21 C22 C27 126.9(4)
C23 C22 Rh1 70.6(2)
C21 C22 Rh1 69.0(2)
C27 C22 Rh1 126.4(3)
C22 C23 C24 108.0(3)
C22 C23 C28 126.0(4)
C24 C23 C28 125.9(4)
C22 C23 Rh1 71.06(19)
C24 C23 Rh1 69.4(2)
C28 C23 Rh1 127.2(3)
C20 C24 C23 107.3(3)
C20 C24 C29 126.7(3)
C23 C24 C29 125.9(3)
C20 C24 Rh1 70.59(19)
C23 C24 Rh1 71.14(19)
C29 C24 Rh1 126.3(3)
C20 C25 H25A 109.5
C20 C25 H25B 109.5
H25A C25 H25B 109.5
C20 C25 H25C 109.5
H25A C25 H25C 109.5
H25B C25 H25C 109.5
C21 C26 H26A 109.5
C21 C26 H26B 109.5
H26A C26 H26B 109.5
C21 C26 H26C 109.5
H26A C26 H26C 109.5
H26B C26 H26C 109.5
C22 C27 H27A 109.5
C22 C27 H27B 109.5
H27A C27 H27B 109.5
C22 C27 H27C 109.5
H27A C27 H27C 109.5
H27B C27 H27C 109.5
C23 C28 H28A 109.5
C23 C28 H28B 109.5
H28A C28 H28B 109.5
C23 C28 H28C 109.5
H28A C28 H28C 109.5
H28B C28 H28C 109.5
C24 C29 H29A 109.5
C24 C29 H29B 109.5
H29A C29 H29B 109.5
C24 C29 H29C 109.5
H29A C29 H29C 109.5
H29B C29 H29C 109.5
N13 Rh2 C121 116.51(16)
N13 Rh2 C120 156.0(2)
C121 Rh2 C120 39.7(2)
N13 Rh2 N12 80.04(14)
C121 Rh2 N12 163.33(15)
C120 Rh2 N12 123.88(18)
N13 Rh2 C124 149.72(17)
C121 Rh2 C124 66.05(18)
C120 Rh2 C124 39.04(19)
N12 Rh2 C124 98.84(16)
N13 Rh2 C123 111.55(14)
C121 Rh2 C123 66.07(16)
C120 Rh2 C123 66.02(17)
N12 Rh2 C123 107.28(14)
C124 Rh2 C123 39.50(17)
N13 Rh2 C122 97.14(13)
C121 Rh2 C122 38.95(15)
C120 Rh2 C122 65.48(18)
N12 Rh2 C122 142.65(14)
C124 Rh2 C122 65.38(17)
C123 Rh2 C122 38.98(15)
N13 Rh2 Cl2 87.76(10)
C121 Rh2 Cl2 95.83(13)
C120 Rh2 Cl2 91.78(14)
N12 Rh2 Cl2 86.38(10)
C124 Rh2 Cl2 122.48(14)
C123 Rh2 Cl2 157.70(11)
C122 Rh2 Cl2 130.91(11)
C102 N12 Rh2 110.3(3)
C102 N12 H12A 109.6
Rh2 N12 H12A 109.6
C102 N12 H12B 109.6
Rh2 N12 H12B 109.6
H12A N12 H12B 108.1
C103 N13 Rh2 108.3(2)
C103 N13 H13A 110.0
Rh2 N13 H13A 110.0
C103 N13 H13B 110.0
Rh2 N13 H13B 110.0
H13A N13 H13B 108.4
C101 O11 C107 112.7(4)
C108 O14 C104 109.3(5)
C101 O15 C105 113.9(4)
C108 O16 C106 113.7(5)
O15 C101 O11 111.4(3)
O15 C101 C102 111.3(3)
O11 C101 C102 107.8(4)
O15 C101 H101 108.7
O11 C101 H101 108.7
C102 C101 H101 108.7
N12 C102 C101 112.8(3)
N12 C102 C103 106.1(4)
C101 C102 C103 112.6(3)
N12 C102 H102 108.4
C101 C102 H102 108.4
C103 C102 H102 108.4
N13 C103 C104 115.4(3)
N13 C103 C102 106.3(3)
C104 C103 C102 107.1(4)
N13 C103 H103 109.3
C104 C103 H103 109.3
C102 C103 H103 109.3
O14 C104 C105 109.2(4)
O14 C104 C103 108.7(4)
C105 C104 C103 109.3(4)
O14 C104 H104 109.9
C105 C104 H104 109.9
C103 C104 H104 109.9
O15 C105 C104 110.9(4)
O15 C105 C106 109.8(5)
C104 C105 C106 108.9(4)
O15 C105 H105 109.1
C104 C105 H105 109.1
C106 C105 H105 109.1
O16 C106 C105 107.2(6)
O16 C106 H10A 110.3
C105 C106 H10A 110.3
O16 C106 H10B 110.3
C105 C106 H10B 110.3
H10A C106 H10B 108.5
O11 C107 H10C 109.5
O11 C107 H10D 109.5
H10C C107 H10D 109.5
O11 C107 H10E 109.5
H10C C107 H10E 109.5
H10D C107 H10E 109.5
O14 C108 O16 111.0(5)
O14 C108 C109 101.2(6)
O16 C108 C109 106.8(5)
O14 C108 H108 112.4
O16 C108 H108 112.4
C109 C108 H108 112.4
C114 C109 C110 124.3(6)
C114 C109 C108 111.8(6)
C110 C109 C108 123.9(5)
C109 C110 C111 119.1(7)
C109 C110 H110 120.5
C111 C110 H110 120.5
C112 C111 C110 114.6(10)
C112 C111 H111 122.7
C110 C111 H111 122.7
C111 C112 C113 129.6(10)
C111 C112 H112 115.2
C113 C112 H112 115.2
C112 C113 C114 112.7(7)
C112 C113 H113 123.6
C114 C113 H113 123.6
C109 C114 C113 119.6(8)
C109 C114 H114 120.2
C113 C114 H114 120.2
C124 C120 C121 108.0(4)
C124 C120 C125 124.6(5)
C121 C120 C125 127.4(5)
C124 C120 Rh2 70.7(2)
C121 C120 Rh2 69.9(2)
C125 C120 Rh2 124.5(5)
C122 C121 C120 107.5(4)
C122 C121 C126 125.4(5)
C120 C121 C126 127.0(4)
C122 C121 Rh2 71.4(2)
C120 C121 Rh2 70.4(3)
C126 C121 Rh2 127.0(4)
C121 C122 C123 109.0(4)
C121 C122 C127 125.6(4)
C123 C122 C127 125.3(3)
C121 C122 Rh2 69.6(3)
C123 C122 Rh2 70.2(2)
C127 C122 Rh2 125.5(2)
C122 C123 C124 107.1(3)
C122 C123 C128 126.1(4)
C124 C123 C128 126.3(4)
C122 C123 Rh2 70.8(2)
C124 C123 Rh2 70.1(2)
C128 C123 Rh2 130.5(3)
C120 C124 C123 108.3(4)
C120 C124 C129 125.4(5)
C123 C124 C129 126.3(5)
C120 C124 Rh2 70.3(2)
C123 C124 Rh2 70.4(2)
C129 C124 Rh2 125.6(3)
C120 C125 H12C 109.5
C120 C125 H12D 109.5
H12C C125 H12D 109.5
C120 C125 H12E 109.5
H12C C125 H12E 109.5
H12D C125 H12E 109.5
C121 C126 H12F 109.5
C121 C126 H12G 109.5
H12F C126 H12G 109.5
C121 C126 H12H 109.5
H12F C126 H12H 109.5
H12G C126 H12H 109.5
C122 C127 H12I 109.5
C122 C127 H12J 109.5
H12I C127 H12J 109.5
C122 C127 H12K 109.5
H12I C127 H12K 109.5
H12J C127 H12K 109.5
C123 C128 H12L 109.5
C123 C128 H12M 109.5
H12L C128 H12M 109.5
C123 C128 H12N 109.5
H12L C128 H12N 109.5
H12M C128 H12N 109.5
C124 C129 H12O 109.5
C124 C129 H12P 109.5
H12O C129 H12P 109.5
C124 C129 H12Q 109.5
H12O C129 H12Q 109.5
H12P C129 H12Q 109.5
F2 B1 F3 109.3(3)
F2 B1 F1 114.6(3)
F3 B1 F1 110.4(3)
F2 B1 F4 103.7(3)
F3 B1 F4 113.8(4)
F1 B1 F4 104.8(3)
F12 B2 F13 112.3(3)
F12 B2 F11 113.1(3)
F13 B2 F11 112.5(3)
F12 B2 F14 106.5(4)
F13 B2 F14 103.1(4)
F11 B2 F14 108.5(3)

loop_
_geom_bond_atom_site_label_1
_geom_bond_atom_site_label_2
_geom_bond_distance
Rh1 C21 2.134(4)
Rh1 N3 2.143(3)
Rh1 C24 2.144(3)
Rh1 N2 2.145(3)
Rh1 C20 2.149(3)
Rh1 C23 2.168(3)
Rh1 C22 2.173(3)
Rh1 Cl1 2.4165(10)
N2 C2 1.483(4)
N2 H2A 0.9200
N2 H2B 0.9200
N3 C3 1.471(4)
N3 H3A 0.9200
N3 H3B 0.9200
O1 C1 1.391(6)
O1 C7 1.425(6)
O4 C4 1.412(4)
O4 C8 1.413(5)
O5 C5 1.435(5)
O5 C1 1.438(5)
O6 C8 1.424(5)
O6 C6 1.436(5)
C1 C2 1.527(5)
C1 H1 1.0000
C2 C3 1.513(4)
C2 H2 1.0000
C3 C4 1.522(5)
C3 H3 1.0000
C4 C5 1.514(5)
C4 H4 1.0000
C5 C6 1.513(5)
C5 H5 1.0000
C6 H6A 0.9900
C6 H6B 0.9900
C7 H7A 0.9800
C7 H7B 0.9800
C7 H7C 0.9800
C8 C9 1.488(6)
C8 H8 1.0000
C9 C14 1.288(10)
C9 C10 1.399(7)
C10 C11 1.376(9)
C10 H10 0.9500
C11 C12 1.299(11)
C11 H11 0.9500
C12 C13 1.489(10)
C12 H12 0.9500
C13 C14 1.453(9)
C13 H13 0.9500
C14 H14 0.9500
C20 C21 1.426(6)
C20 C24 1.441(5)
C20 C25 1.461(5)
C21 C22 1.439(5)
C21 C26 1.507(5)
C22 C23 1.425(6)
C22 C27 1.498(6)
C23 C24 1.456(5)
C23 C28 1.485(5)
C24 C29 1.488(6)
C25 H25A 0.9800
C25 H25B 0.9800
C25 H25C 0.9800
C26 H26A 0.9800
C26 H26B 0.9800
C26 H26C 0.9800
C27 H27A 0.9800
C27 H27B 0.9800
C27 H27C 0.9800
C28 H28A 0.9800
C28 H28B 0.9800
C28 H28C 0.9800
C29 H29A 0.9800
C29 H29B 0.9800
C29 H29C 0.9800
Rh2 N13 2.132(3)
Rh2 C121 2.136(5)
Rh2 C120 2.142(4)
Rh2 N12 2.147(4)
Rh2 C124 2.148(4)
Rh2 C123 2.153(4)
Rh2 C122 2.160(4)
Rh2 Cl2 2.4176(10)
N12 C102 1.476(5)
N12 H12A 0.9200
N12 H12B 0.9200
N13 C103 1.483(5)
N13 H13A 0.9200
N13 H13B 0.9200
O11 C101 1.409(5)
O11 C107 1.429(6)
O14 C108 1.416(6)
O14 C104 1.454(6)
O15 C101 1.409(5)
O15 C105 1.439(7)
O16 C108 1.423(6)
O16 C106 1.424(9)
C101 C102 1.525(6)
C101 H101 1.0000
C102 C103 1.547(7)
C102 H102 1.0000
C103 C104 1.513(6)
C103 H103 1.0000
C104 C105 1.505(6)
C104 H104 1.0000
C105 C106 1.519(7)
C105 H105 1.0000
C106 H10A 0.9900
C106 H10B 0.9900
C107 H10C 0.9800
C107 H10D 0.9800
C107 H10E 0.9800
C108 C109 1.710(10)
C108 H108 1.0000
C109 C114 1.363(7)
C109 C110 1.370(9)
C110 C111 1.409(10)
C110 H110 0.9500
C111 C112 1.358(14)
C111 H111 0.9500
C112 C113 1.395(14)
C112 H112 0.9500
C113 C114 1.426(11)
C113 H113 0.9500
C114 H114 0.9500
C120 C124 1.433(7)
C120 C121 1.452(7)
C120 C125 1.505(7)
C121 C122 1.432(5)
C121 C126 1.490(7)
C122 C123 1.439(6)
C122 C127 1.505(6)
C123 C124 1.453(6)
C123 C128 1.488(5)
C124 C129 1.509(7)
C125 H12C 0.9800
C125 H12D 0.9800
C125 H12E 0.9800
C126 H12F 0.9800
C126 H12G 0.9800
C126 H12H 0.9800
C127 H12I 0.9800
C127 H12J 0.9800
C127 H12K 0.9800
C128 H12L 0.9800
C128 H12M 0.9800
C128 H12N 0.9800
C129 H12O 0.9800
C129 H12P 0.9800
C129 H12Q 0.9800
F1 B1 1.366(3)
F2 B1 1.356(3)
F3 B1 1.364(3)
F4 B1 1.392(3)
F11 B2 1.381(3)
F12 B2 1.366(3)
F13 B2 1.373(3)
F14 B2 1.382(3)

loop_
_platon_squeeze_void_nr
_platon_squeeze_void_average_x
_platon_squeeze_void_average_y
_platon_squeeze_void_average_z
_platon_squeeze_void_volume
_platon_squeeze_void_count_electrons
_platon_squeeze_void_content
1 -0.002 0.250 0.000 1137 217 ' '
2 -0.034 0.750 0.500 1137 217 ' '
